data_7036530
loop_
_publ_author_name
'Sch\"adle, Dorothea'
'Meermann-Zimmermann, Melanie'
'Maichle-M\"ossmer, C\"acilia'
'Sch\"adle, Christoph'
'T\"ornroos, Karl W'
'Anwander, Reiner'

_publ_section_title
;
 Rare-earth metal methylidene complexes with Ln3(\m3-CH2)(\m3-Me)(\m2-Me)3
 core structure.
;
_journal_issue 41
_journal_name_full 'Dalton transactions (Cambridge, England : 2003)'
_journal_page_first 18101
_journal_page_last 18110
_journal_paper_doi 10.1039/c5dt02936h
_journal_volume 44
_journal_year 2015
_chemical_formula_sum 'C68 H130 Ho3 N3 O3 Si3'
_chemical_formula_weight 1616.80
_chemical_name_systematic
;
 ?
;
_chemical_properties_physical 'Air-sensitive, Moisture-sensitive'
_space_group_crystal_system monoclinic
_space_group_IT_number 14
_space_group_name_Hall '-P 2yn'
_space_group_name_H-M_alt 'P 1 21/n 1'
_symmetry_space_group_name_Hall '-P 2yn'
_symmetry_space_group_name_H-M 'P 1 21/n 1'
_atom_sites_solution_hydrogens geom
_audit_creation_method SHELXL-2013
_audit_update_record
;
2015-09-10 deposited with the CCDC.
2015-09-14 downloaded from the CCDC.
;
_cell_angle_alpha 90
_cell_angle_beta 97.6370(10)
_cell_angle_gamma 90
_cell_formula_units_Z 4
_cell_length_a 11.4783(2)
_cell_length_b 26.0417(6)
_cell_length_c 26.4880(5)
_cell_measurement_reflns_used 2962
_cell_measurement_temperature 153(2)
_cell_measurement_theta_max 29.52
_cell_measurement_theta_min 2.69
_cell_volume 7847.4(3)
_computing_cell_refinement X-Area
_computing_data_collection X-Area
_computing_data_reduction X-Area
_computing_molecular_graphics 'POV-Ray v. 3.6/ORTEP3'
_computing_publication_material 'SHELXL-97 (Sheldrick, 1997)'
_computing_structure_refinement 'SHELXL-2013 (Sheldrick, 2013)'
_computing_structure_solution 'SHELXS-97 (Sheldrick, 1990)'
_diffrn_ambient_temperature 153(2)
_diffrn_measured_fraction_theta_full 0.998
_diffrn_measured_fraction_theta_max 0.998
_diffrn_measurement_device_type 'STOE-IPDS II'
_diffrn_measurement_method phi-scans
_diffrn_radiation_monochromator graphite
_diffrn_radiation_source 'fine-focus sealed tube'
_diffrn_radiation_type MoK\a
_diffrn_radiation_wavelength 0.71073
_diffrn_reflns_av_R_equivalents 0.1020
_diffrn_reflns_av_unetI/netI 0.0515
_diffrn_reflns_laue_measured_fraction_full 0.998
_diffrn_reflns_laue_measured_fraction_max 0.998
_diffrn_reflns_limit_h_max 13
_diffrn_reflns_limit_h_min -13
_diffrn_reflns_limit_k_max 31
_diffrn_reflns_limit_k_min -31
_diffrn_reflns_limit_l_max 31
_diffrn_reflns_limit_l_min -31
_diffrn_reflns_number 98434
_diffrn_reflns_point_group_measured_fraction_full 0.998
_diffrn_reflns_point_group_measured_fraction_max 0.998
_diffrn_reflns_theta_full 25.242
_diffrn_reflns_theta_max 25.350
_diffrn_reflns_theta_min 2.952
_exptl_absorpt_coefficient_mu 3.081
_exptl_absorpt_correction_T_max 0.93769
_exptl_absorpt_correction_T_min 0.64937
_exptl_absorpt_correction_type numerical
_exptl_absorpt_process_details mulabs
_exptl_crystal_colour Colourless
_exptl_crystal_density_diffrn 1.368
_exptl_crystal_description plate
_exptl_crystal_F_000 3304
_exptl_crystal_size_max 0.150
_exptl_crystal_size_mid 0.100
_exptl_crystal_size_min 0.100
_refine_diff_density_max 1.014
_refine_diff_density_min -0.971
_refine_diff_density_rms 0.124
_refine_ls_extinction_method none
_refine_ls_goodness_of_fit_ref 1.417
_refine_ls_hydrogen_treatment constr
_refine_ls_matrix_type full
_refine_ls_number_parameters 766
_refine_ls_number_reflns 14345
_refine_ls_number_restraints 184
_refine_ls_restrained_S_all 1.409
_refine_ls_R_factor_all 0.1007
_refine_ls_R_factor_gt 0.0893
_refine_ls_shift/su_max 0.021
_refine_ls_shift/su_mean 0.000
_refine_ls_structure_factor_coef Fsqd
_refine_ls_weighting_details 'w=1/[\s^2^(Fo^2^)+63.9214P] where P=(Fo^2^+2Fc^2^)/3'
_refine_ls_weighting_scheme calc
_refine_ls_wR_factor_gt 0.1329
_refine_ls_wR_factor_ref 0.1360
_reflns_Friedel_coverage 0.000
_reflns_number_gt 12656
_reflns_number_total 14345
_reflns_threshold_expression 'I > 2\s(I)'
_cod_data_source_file c5dt02936h2.cif
_cod_data_source_block dr169decmulabs
_cod_depositor_comments 'Adding full bibliography for 7036525--7036534.cif.'
_cod_database_code 7036530
_shelx_space_group_comment
;
The symmetry employed for this shelxl refinement is uniquely defined
by the following loop, which should always be used as a source of
symmetry information in preference to the above space-group names.
They are only intended as comments.
;
_shelx_estimated_absorpt_t_min 0.655
_shelx_estimated_absorpt_t_max 0.748
_shelxl_version_number 2013-3

loop_
_space_group_symop_operation_xyz
'x, y, z'
'-x+1/2, y+1/2, -z+1/2'
'-x, -y, -z'
'x-1/2, -y-1/2, z-1/2'

loop_
_atom_site_label
_atom_site_type_symbol
_atom_site_fract_x
_atom_site_fract_y
_atom_site_fract_z
_atom_site_U_iso_or_equiv
_atom_site_adp_type
_atom_site_occupancy
_atom_site_site_symmetry_order
_atom_site_calc_flag
_atom_site_refinement_flags_posn
_atom_site_refinement_flags_adp
_atom_site_refinement_flags_occupancy
_atom_site_disorder_assembly
_atom_site_disorder_group
C1 C -0.0262(8) 0.8886(4) 0.7441(4) 0.039(2) Uani 1 1 d . . . . .
H1A H -0.0976 0.9043 0.7252 0.047 Uiso 1 1 calc R U . . .
H1B H -0.0459 0.8671 0.7726 0.047 Uiso 1 1 calc R U . . .
C2 C 0.2596(8) 0.8600(4) 0.7762(4) 0.034(2) Uani 1 1 d . . . . .
H2A H 0.3356 0.8666 0.7644 0.051 Uiso 1 1 calc R U . . .
H2B H 0.2183 0.8328 0.7554 0.051 Uiso 1 1 calc R U . . .
H2C H 0.2722 0.8491 0.8119 0.051 Uiso 1 1 calc R U . . .
C3 C 0.1843(10) 0.9343(4) 0.6773(4) 0.045(3) Uani 1 1 d . . . . .
H3A H 0.1560 0.9463 0.6428 0.068 Uiso 1 1 calc R U . . .
H3B H 0.2702 0.9319 0.6816 0.068 Uiso 1 1 calc R U . . .
H3C H 0.1602 0.9586 0.7022 0.068 Uiso 1 1 calc R U . . .
C4 C 0.0704(9) 0.7684(4) 0.7477(4) 0.042(3) Uani 1 1 d . . . . .
H4A H -0.0022 0.7481 0.7428 0.063 Uiso 1 1 calc R U . . .
H4B H 0.1372 0.7456 0.7584 0.063 Uiso 1 1 calc R U . . .
H4C H 0.0817 0.7852 0.7156 0.063 Uiso 1 1 calc R U . . .
C5 C 0.1219(10) 0.9186(4) 0.8591(4) 0.049(3) Uani 1 1 d . . . . .
H5A H 0.0538 0.9358 0.8702 0.073 Uiso 1 1 calc R U . . .
H5B H 0.1569 0.9409 0.8354 0.073 Uiso 1 1 calc R U . . .
H5C H 0.1802 0.9114 0.8888 0.073 Uiso 1 1 calc R U . . .
C6 C -0.1580(11) 1.0008(6) 0.8304(6) 0.077(4) Uani 1 1 d . . . . .
H6A H -0.1509 0.9635 0.8271 0.115 Uiso 1 1 calc R U . . .
H6B H -0.2391 1.0096 0.8347 0.115 Uiso 1 1 calc R U . . .
H6C H -0.1048 1.0126 0.8601 0.115 Uiso 1 1 calc R U . . .
C7 C -0.1565(13) 1.1029(6) 0.7761(6) 0.080(5) Uani 1 1 d . . . . .
H7A H -0.1828 1.1098 0.8092 0.120 Uiso 1 1 calc R U . . .
H7B H -0.2195 1.1116 0.7488 0.120 Uiso 1 1 calc R U . . .
H7C H -0.0870 1.1237 0.7726 0.120 Uiso 1 1 calc R U . . .
C8 C -0.2208(10) 1.0061(6) 0.7166(6) 0.071(4) Uani 1 1 d . . . . .
H8A H -0.2003 1.0204 0.6847 0.106 Uiso 1 1 calc R U . . .
H8B H -0.3019 1.0155 0.7204 0.106 Uiso 1 1 calc R U . . .
H8C H -0.2134 0.9687 0.7160 0.106 Uiso 1 1 calc R U . . .
C9 C 0.1053(10) 1.0642(4) 0.7634(4) 0.045(3) Uani 1 1 d . . . . .
C10 C 0.1674(11) 1.0856(4) 0.8080(5) 0.052(3) Uani 1 1 d . . . . .
C11 C 0.2490(13) 1.1250(5) 0.8042(6) 0.073(4) Uani 1 1 d . . . . .
H11 H 0.2898 1.1395 0.8344 0.087 Uiso 1 1 calc R U . . .
C12 C 0.2716(14) 1.1432(5) 0.7570(6) 0.073(4) Uani 1 1 d . . . . .
H12 H 0.3298 1.1687 0.7549 0.087 Uiso 1 1 calc R U . . .
C13 C 0.2087(13) 1.1237(5) 0.7139(5) 0.066(4) Uani 1 1 d . . . . .
H13 H 0.2222 1.1371 0.6819 0.079 Uiso 1 1 calc R U . . .
C14 C 0.1256(11) 1.0849(4) 0.7150(5) 0.050(3) Uani 1 1 d . . . . .
C15 C 0.1448(13) 1.0688(5) 0.8608(4) 0.062(4) Uani 1 1 d . . . . .
H15 H 0.0981 1.0363 0.8564 0.075 Uiso 1 1 calc R U . . .
C16 C 0.2532(15) 1.0574(7) 0.8977(6) 0.097(5) Uani 1 1 d . . . . .
H16A H 0.3020 1.0323 0.8826 0.145 Uiso 1 1 calc R U . . .
H16B H 0.2301 1.0434 0.9292 0.145 Uiso 1 1 calc R U . . .
H16C H 0.2980 1.0892 0.9053 0.145 Uiso 1 1 calc R U . . .
C17 C 0.0700(18) 1.1082(8) 0.8861(6) 0.117(7) Uani 1 1 d . . . . .
H17A H 0.0470 1.0934 0.9173 0.175 Uiso 1 1 calc R U . . .
H17B H -0.0006 1.1167 0.8625 0.175 Uiso 1 1 calc R U . . .
H17C H 0.1162 1.1394 0.8945 0.175 Uiso 1 1 calc R U . . .
C18 C 0.0555(11) 1.0667(5) 0.6663(5) 0.056(3) Uani 1 1 d . . . . .
H18 H 0.0241 1.0318 0.6726 0.067 Uiso 1 1 calc R U . . .
C19 C 0.1284(12) 1.0623(5) 0.6214(5) 0.066(4) Uani 1 1 d . . . . .
H19A H 0.1489 1.0968 0.6106 0.098 Uiso 1 1 calc R U . . .
H19B H 0.0822 1.0446 0.5929 0.098 Uiso 1 1 calc R U . . .
H19C H 0.2005 1.0429 0.6323 0.098 Uiso 1 1 calc R U . . .
C20 C -0.0498(13) 1.1024(6) 0.6505(5) 0.079(5) Uani 1 1 d . . . . .
H20A H -0.0948 1.1066 0.6792 0.118 Uiso 1 1 calc R U . . .
H20B H -0.1003 1.0874 0.6215 0.118 Uiso 1 1 calc R U . . .
H20C H -0.0212 1.1360 0.6408 0.118 Uiso 1 1 calc R U . . .
C21 C -0.2097(13) 0.8553(6) 0.5276(5) 0.076(4) Uani 1 1 d . . . . .
H21A H -0.1520 0.8356 0.5115 0.115 Uiso 1 1 calc R U . . .
H21B H -0.2298 0.8868 0.5080 0.115 Uiso 1 1 calc R U . . .
H21C H -0.2807 0.8346 0.5284 0.115 Uiso 1 1 calc R U . . .
C22 C -0.2667(11) 0.8663(6) 0.6346(6) 0.074(4) Uani 1 1 d . . . . .
H22A H -0.2849 0.8299 0.6387 0.111 Uiso 1 1 calc R U . . .
H22B H -0.3368 0.8841 0.6181 0.111 Uiso 1 1 calc R U . . .
H22C H -0.2423 0.8816 0.6682 0.111 Uiso 1 1 calc R U . . .
C23 C -0.1068(12) 0.9421(5) 0.5949(6) 0.072(4) Uani 1 1 d . . . . .
H23A H -0.0727 0.9523 0.6293 0.108 Uiso 1 1 calc R U . . .
H23B H -0.1778 0.9623 0.5844 0.108 Uiso 1 1 calc R U . . .
H23C H -0.0495 0.9481 0.5712 0.108 Uiso 1 1 calc R U . . .
C24 C 0.0152(9) 0.7949(5) 0.5883(4) 0.045(3) Uani 1 1 d . . . . .
C25 C 0.0945(10) 0.8048(5) 0.5519(4) 0.054(3) Uani 1 1 d . . . . .
C26 C 0.1381(12) 0.7631(7) 0.5267(5) 0.072(4) Uani 1 1 d . . . . .
H26 H 0.1914 0.7693 0.5029 0.086 Uiso 1 1 calc R U . . .
C27 C 0.1063(13) 0.7137(7) 0.5354(6) 0.079(5) Uani 1 1 d . . . . .
H27 H 0.1383 0.6863 0.5181 0.094 Uiso 1 1 calc R U . . .
C28 C 0.0278(11) 0.7037(6) 0.5692(5) 0.066(4) Uani 1 1 d . . . . .
H28 H 0.0057 0.6692 0.5749 0.079 Uiso 1 1 calc R U . . .
C29 C -0.0197(10) 0.7434(5) 0.5952(4) 0.049(3) Uani 1 1 d . . . . .
C30 C 0.1316(11) 0.8580(6) 0.5397(5) 0.064(4) Uani 1 1 d . . . . .
H30 H 0.0976 0.8818 0.5635 0.077 Uiso 1 1 calc R U . . .
C31 C 0.0846(16) 0.8748(8) 0.4859(7) 0.119(7) Uani 1 1 d . . . . .
H31A H 0.1164 0.8523 0.4613 0.179 Uiso 1 1 calc R U . . .
H31B H 0.1085 0.9103 0.4806 0.179 Uiso 1 1 calc R U . . .
H31C H -0.0014 0.8725 0.4809 0.179 Uiso 1 1 calc R U . . .
C32 C 0.2636(12) 0.8666(7) 0.5471(6) 0.097(6) Uani 1 1 d . . . . .
H32A H 0.2952 0.8601 0.5827 0.145 Uiso 1 1 calc R U . . .
H32B H 0.2803 0.9022 0.5383 0.145 Uiso 1 1 calc R U . . .
H32C H 0.3004 0.8432 0.5250 0.145 Uiso 1 1 calc R U . . .
C33 C -0.1127(10) 0.7298(5) 0.6291(5) 0.051(3) Uani 1 1 d . . . . .
H33 H -0.1143 0.7581 0.6545 0.062 Uiso 1 1 calc R U . . .
C34 C -0.0893(12) 0.6791(5) 0.6589(5) 0.072(4) Uani 1 1 d . . . . .
H34A H -0.1015 0.6500 0.6353 0.108 Uiso 1 1 calc R U . . .
H34B H -0.1435 0.6763 0.6844 0.108 Uiso 1 1 calc R U . . .
H34C H -0.0081 0.6787 0.6760 0.108 Uiso 1 1 calc R U . . .
C35 C -0.2356(11) 0.7276(6) 0.5968(5) 0.075(4) Uani 1 1 d . . . . .
H35A H -0.2506 0.7599 0.5781 0.112 Uiso 1 1 calc R U . . .
H35B H -0.2959 0.7224 0.6192 0.112 Uiso 1 1 calc R U . . .
H35C H -0.2378 0.6991 0.5725 0.112 Uiso 1 1 calc R U . . .
C36 C -0.3155(11) 0.8645(6) 0.7943(6) 0.070(4) Uani 1 1 d . . . . .
H36A H -0.3148 0.8869 0.8241 0.105 Uiso 1 1 calc R U . . .
H36B H -0.3968 0.8593 0.7784 0.105 Uiso 1 1 calc R U . . .
H36C H -0.2701 0.8805 0.7697 0.105 Uiso 1 1 calc R U . . .
C37 C -0.2525(12) 0.7615(6) 0.7554(5) 0.075(4) Uani 1 1 d . . . . .
H37A H -0.2156 0.7805 0.7299 0.112 Uiso 1 1 calc R U . . .
H37B H -0.3342 0.7537 0.7420 0.112 Uiso 1 1 calc R U . . .
H37C H -0.2096 0.7293 0.7636 0.112 Uiso 1 1 calc R U . . .
C38 C -0.3511(12) 0.7692(7) 0.8552(7) 0.093(5) Uani 1 1 d . . . . .
H38A H -0.3079 0.7608 0.8886 0.139 Uiso 1 1 calc R U . . .
H38B H -0.3827 0.7377 0.8384 0.139 Uiso 1 1 calc R U . . .
H38C H -0.4160 0.7926 0.8596 0.139 Uiso 1 1 calc R U . . .
C39 C -0.0843(9) 0.7903(5) 0.8980(4) 0.049(3) Uani 1 1 d . . . . .
C40 C -0.0563(10) 0.7388(5) 0.9102(4) 0.050(3) Uani 1 1 d . . . . .
C41 C -0.0270(11) 0.7244(6) 0.9610(5) 0.064(4) Uani 1 1 d . . . . .
H41 H -0.0080 0.6896 0.9692 0.077 Uiso 1 1 calc R U . . .
C42 C -0.0252(12) 0.7603(7) 0.9998(5) 0.075(4) Uani 1 1 d . . . . .
H42 H -0.0034 0.7504 1.0343 0.090 Uiso 1 1 calc R U . . .
C43 C -0.0552(13) 0.8102(7) 0.9879(6) 0.074(4) Uani 1 1 d . . . . .
H43 H -0.0551 0.8344 1.0147 0.089 Uiso 1 1 calc R U . . .
C44 C -0.0856(11) 0.8268(5) 0.9380(5) 0.057(3) Uani 1 1 d . . . . .
C45 C -0.0613(11) 0.6971(5) 0.8698(5) 0.062(3) Uani 1 1 d . . . . .
H45 H -0.0861 0.7135 0.8359 0.075 Uiso 1 1 calc R U . . .
C46 C 0.0577(12) 0.6720(5) 0.8680(6) 0.074(4) Uani 1 1 d . . . . .
H46A H 0.1155 0.6983 0.8623 0.111 Uiso 1 1 calc R U . . .
H46B H 0.0514 0.6469 0.8402 0.111 Uiso 1 1 calc R U . . .
H46C H 0.0828 0.6545 0.9004 0.111 Uiso 1 1 calc R U . . .
C47 C -0.1500(14) 0.6544(6) 0.8770(8) 0.106(6) Uani 1 1 d . . . . .
H47A H -0.1276 0.6376 0.9100 0.160 Uiso 1 1 calc R U . . .
H47B H -0.1503 0.6290 0.8497 0.160 Uiso 1 1 calc R U . . .
H47C H -0.2287 0.6693 0.8760 0.160 Uiso 1 1 calc R U . . .
C48 C -0.1253(13) 0.8813(5) 0.9282(5) 0.071(4) Uani 1 1 d . . . . .
H48 H -0.1195 0.8892 0.8917 0.085 Uiso 1 1 calc R U . . .
C49 C -0.2542(15) 0.8879(6) 0.9364(7) 0.101(6) Uani 1 1 d . . . . .
H49A H -0.3029 0.8632 0.9152 0.152 Uiso 1 1 calc R U . . .
H49B H -0.2801 0.9229 0.9269 0.152 Uiso 1 1 calc R U . . .
H49C H -0.2620 0.8819 0.9723 0.152 Uiso 1 1 calc R U . . .
C50 C -0.0489(16) 0.9212(6) 0.9612(5) 0.097(6) Uani 1 1 d . . . . .
H50A H -0.0711 0.9216 0.9957 0.145 Uiso 1 1 calc R U . . .
H50B H -0.0614 0.9554 0.9459 0.145 Uiso 1 1 calc R U . . .
H50C H 0.0343 0.9119 0.9629 0.145 Uiso 1 1 calc R U . . .
C51 C 0.4198(11) 0.9594(6) 0.8326(5) 0.072(4) Uani 1 1 d . . . . .
H51A H 0.4454 0.9243 0.8247 0.086 Uiso 1 1 calc R U . . .
H51B H 0.3876 0.9584 0.8655 0.086 Uiso 1 1 calc R U . . .
C52 C 0.5194(14) 0.9955(9) 0.8354(8) 0.121(8) Uani 1 1 d . . . . .
H52A H 0.5289 1.0138 0.8684 0.145 Uiso 1 1 calc R U . . .
H52B H 0.5931 0.9766 0.8323 0.145 Uiso 1 1 calc R U . . .
C53 C 0.4946(14) 1.0321(7) 0.7935(8) 0.106(6) Uani 1 1 d . . . . .
H53A H 0.5630 1.0352 0.7745 0.127 Uiso 1 1 calc R U . . .
H53B H 0.4767 1.0664 0.8066 0.127 Uiso 1 1 calc R U . . .
C54 C 0.3895(11) 1.0112(5) 0.7593(5) 0.063(4) Uani 1 1 d . . . . .
H54A H 0.3370 1.0394 0.7453 0.076 Uiso 1 1 calc R U . . .
H54B H 0.4147 0.9915 0.7307 0.076 Uiso 1 1 calc R U . . .
C55 C 0.4003(11) 0.8301(6) 0.6759(5) 0.067(3) Uani 1 1 d . U . . .
H55A H 0.4301 0.8310 0.7127 0.081 Uiso 1 1 calc R U . . .
H55B H 0.4039 0.8651 0.6617 0.081 Uiso 1 1 calc R U . . .
C56 C 0.4690(13) 0.7937(6) 0.6488(6) 0.075(3) Uani 1 1 d . U . . .
H56A H 0.5546 0.7965 0.6600 0.090 Uiso 0.38(14) 1 calc R U P A 1
H56B H 0.4526 0.7974 0.6114 0.090 Uiso 0.38(14) 1 calc R U P A 1
H56C H 0.5432 0.7849 0.6707 0.090 Uiso 0.62(14) 1 calc R U P A 2
H56D H 0.4892 0.8099 0.6173 0.090 Uiso 0.62(14) 1 calc R U P A 2
C57A C 0.418(2) 0.7456(11) 0.6674(13) 0.072(3) Uani 0.55(2) 1 d . U P B 1
H57A H 0.4387 0.7154 0.6477 0.087 Uiso 0.55(2) 1 calc R U P B 1
H57B H 0.4450 0.7399 0.7040 0.087 Uiso 0.55(2) 1 calc R U P B 1
C57B C 0.396(3) 0.7442(13) 0.6354(15) 0.069(3) Uani 0.45(2) 1 d . U P B 2
H57C H 0.3787 0.7392 0.5981 0.083 Uiso 0.45(2) 1 calc R U P B 2
H57D H 0.4365 0.7134 0.6510 0.083 Uiso 0.45(2) 1 calc R U P B 2
C58 C 0.2894(11) 0.7562(5) 0.6581(6) 0.066(3) Uani 1 1 d . U . . .
H58A H 0.2567 0.7476 0.6227 0.079 Uiso 0.38(14) 1 calc R U P A 1
H58B H 0.2472 0.7362 0.6818 0.079 Uiso 0.38(14) 1 calc R U P A 1
H58C H 0.2195 0.7446 0.6350 0.079 Uiso 0.62(14) 1 calc R U P A 2
H58D H 0.2911 0.7374 0.6907 0.079 Uiso 0.62(14) 1 calc R U P A 2
C59 C 0.3105(10) 0.7610(5) 0.8622(5) 0.053(3) Uani 1 1 d . . . . .
H59A H 0.3680 0.7834 0.8482 0.064 Uiso 1 1 calc R U . . .
H59B H 0.2844 0.7341 0.8367 0.064 Uiso 1 1 calc R U . . .
C60 C 0.3650(12) 0.7370(5) 0.9110(5) 0.064(3) Uani 1 1 d . U . . .
H60A H 0.3217 0.7060 0.9195 0.077 Uiso 0.44(13) 1 calc R U P B 1
H60B H 0.4486 0.7283 0.9102 0.077 Uiso 0.44(13) 1 calc R U P B 1
H60C H 0.4488 0.7468 0.9188 0.077 Uiso 0.56(13) 1 calc R U P B 2
H60D H 0.3590 0.6991 0.9093 0.077 Uiso 0.56(13) 1 calc R U P B 2
C61A C 0.351(2) 0.7802(11) 0.9471(10) 0.064(4) Uani 0.55(2) 1 d . U P B 1
H61A H 0.4113 0.8071 0.9448 0.076 Uiso 0.55(2) 1 calc R U P B 1
H61B H 0.3575 0.7677 0.9826 0.076 Uiso 0.55(2) 1 calc R U P B 1
C61B C 0.292(3) 0.7590(13) 0.9521(12) 0.066(4) Uani 0.45(2) 1 d . U P B 2
H61C H 0.2390 0.7323 0.9629 0.080 Uiso 0.45(2) 1 calc R U P B 2
H61D H 0.3449 0.7710 0.9824 0.080 Uiso 0.45(2) 1 calc R U P B 2
C62 C 0.2263(11) 0.8004(6) 0.9284(5) 0.062(4) Uani 1 1 d . . . . .
H62A H 0.1668 0.7817 0.9450 0.074 Uiso 0.44(13) 1 calc R U P B 1
H62B H 0.2204 0.8375 0.9357 0.074 Uiso 0.44(13) 1 calc R U P B 1
H62C H 0.2690 0.8331 0.9360 0.074 Uiso 0.56(13) 1 calc R U P B 2
H62D H 0.1492 0.8028 0.9411 0.074 Uiso 0.56(13) 1 calc R U P B 2
Ho1 Ho 0.12792(4) 0.94720(2) 0.76734(2) 0.03612(13) Uani 1 1 d . . . . .
Ho2 Ho 0.09780(4) 0.84692(2) 0.69098(2) 0.03484(12) Uani 1 1 d . . . . .
Ho3 Ho 0.05658(4) 0.83485(2) 0.81480(2) 0.03627(13) Uani 1 1 d . . . . .
N1 N 0.0271(7) 1.0227(3) 0.7661(3) 0.040(2) Uani 1 1 d . . . . .
N2 N -0.0257(7) 0.8355(4) 0.6177(3) 0.043(2) Uani 1 1 d . . . . .
N3 N -0.1083(8) 0.8065(4) 0.8465(3) 0.048(2) Uani 1 1 d . . . . .
O1 O 0.3306(6) 0.9782(3) 0.7918(3) 0.0495(19) Uani 1 1 d . . . . .
O2 O 0.2801(6) 0.8100(3) 0.6673(3) 0.0463(19) Uani 1 1 d . . . . .
O3 O 0.2099(6) 0.7911(3) 0.8739(3) 0.0430(18) Uani 1 1 d . . . . .
Si1 Si -0.1184(3) 1.03277(14) 0.77178(14) 0.0556(9) Uani 1 1 d . . . . .
Si2 Si -0.1454(3) 0.87267(15) 0.59471(13) 0.0525(9) Uani 1 1 d . . . . .
Si3 Si -0.2487(3) 0.80130(15) 0.81466(15) 0.0590(9) Uani 1 1 d . . . . .
C100 C 1.012(3) 0.5106(12) 0.0276(7) 0.196(8) Uani 1 1 d D U . . .
H10A H 1.0981 0.5119 0.0387 0.235 Uiso 1 1 calc R U . . .
H10B H 0.9808 0.5459 0.0288 0.235 Uiso 1 1 calc R U . . .
C110 C 0.954(2) 0.4761(10) 0.0632(9) 0.197(8) Uani 1 1 d D U . . .
H11A H 0.9856 0.4407 0.0624 0.236 Uiso 1 1 calc R U . . .
H11B H 0.8683 0.4750 0.0528 0.236 Uiso 1 1 calc R U . . .
C120 C 0.982(2) 0.4989(11) 0.1167(7) 0.189(8) Uani 1 1 d D U . . .
H12A H 0.9462 0.4777 0.1410 0.283 Uiso 1 1 calc R U . . .
H12B H 0.9513 0.5339 0.1169 0.283 Uiso 1 1 calc R U . . .
H12C H 1.0678 0.4996 0.1265 0.283 Uiso 1 1 calc R U . . .
C200 C 0.4488(19) 0.9905(9) 0.0141(10) 0.158(7) Uani 1 1 d D U . . .
H20D H 0.4774 0.9910 0.0511 0.190 Uiso 1 1 calc R U . . .
H20E H 0.3848 1.0162 0.0081 0.190 Uiso 1 1 calc R U . . .
C210 C 0.394(2) 0.9377(9) 0.0016(9) 0.162(6) Uani 1 1 d D U . . .
H21D H 0.3654 0.9356 -0.0353 0.194 Uiso 1 1 calc R U . . .
H21E H 0.4544 0.9107 0.0100 0.194 Uiso 1 1 calc R U . . .
C220 C 0.2928(19) 0.9295(10) 0.0324(9) 0.165(7) Uani 1 1 d D U . . .
H22D H 0.2579 0.8957 0.0246 0.248 Uiso 1 1 calc R U . . .
H22E H 0.2332 0.9561 0.0236 0.248 Uiso 1 1 calc R U . . .
H22F H 0.3221 0.9315 0.0689 0.248 Uiso 1 1 calc R U . . .

loop_
_atom_site_aniso_label
_atom_site_aniso_U_11
_atom_site_aniso_U_22
_atom_site_aniso_U_33
_atom_site_aniso_U_23
_atom_site_aniso_U_13
_atom_site_aniso_U_12
C1 0.033(5) 0.048(7) 0.035(6) 0.012(5) 0.002(4) 0.003(5)
C2 0.028(5) 0.045(6) 0.027(5) 0.003(4) -0.003(4) -0.008(4)
C3 0.050(6) 0.051(7) 0.036(6) -0.007(5) 0.005(5) 0.002(5)
C4 0.042(6) 0.045(7) 0.043(6) 0.011(5) 0.015(5) 0.001(5)
C5 0.060(7) 0.053(7) 0.034(6) 0.007(5) 0.009(5) 0.001(6)
C6 0.051(8) 0.093(11) 0.092(11) 0.019(9) 0.032(8) 0.011(8)
C7 0.084(10) 0.079(11) 0.080(11) -0.003(8) 0.024(8) 0.038(8)
C8 0.034(7) 0.080(10) 0.097(11) -0.005(8) 0.005(7) 0.016(6)
C9 0.052(7) 0.043(7) 0.042(6) -0.002(5) 0.006(5) 0.010(5)
C10 0.068(8) 0.039(7) 0.048(7) -0.010(6) 0.009(6) 0.004(6)
C11 0.087(10) 0.045(8) 0.082(11) -0.014(8) -0.002(8) -0.007(7)
C12 0.095(11) 0.043(8) 0.085(11) 0.000(8) 0.033(9) -0.017(7)
C13 0.087(10) 0.051(8) 0.062(9) 0.010(7) 0.015(8) -0.008(7)
C14 0.062(8) 0.036(6) 0.052(7) 0.005(5) 0.012(6) 0.007(6)
C15 0.096(10) 0.049(8) 0.039(7) -0.007(6) -0.001(7) -0.010(7)
C16 0.134(15) 0.088(12) 0.063(10) -0.011(9) -0.008(10) 0.010(11)
C17 0.166(19) 0.137(18) 0.052(10) -0.005(10) 0.033(11) 0.048(15)
C18 0.064(8) 0.055(8) 0.052(8) 0.011(6) 0.014(6) 0.007(6)
C19 0.086(10) 0.060(9) 0.052(8) 0.009(7) 0.014(7) 0.014(7)
C20 0.088(10) 0.089(11) 0.060(9) 0.019(8) 0.015(8) 0.043(9)
C21 0.082(10) 0.085(11) 0.054(8) 0.004(8) -0.021(7) 0.011(8)
C22 0.044(7) 0.094(11) 0.083(10) -0.009(9) 0.003(7) 0.012(7)
C23 0.062(8) 0.067(9) 0.084(10) -0.007(8) 0.000(7) 0.017(7)
C24 0.039(6) 0.053(7) 0.040(6) -0.005(5) -0.008(5) 0.004(5)
C25 0.040(6) 0.082(10) 0.037(7) -0.008(6) -0.001(5) 0.001(6)
C26 0.062(9) 0.111(13) 0.043(8) -0.020(8) 0.009(6) -0.001(9)
C27 0.071(10) 0.084(12) 0.083(11) -0.042(9) 0.014(8) 0.010(8)
C28 0.059(8) 0.071(10) 0.068(9) -0.013(8) 0.007(7) 0.000(7)
C29 0.042(6) 0.059(8) 0.042(7) -0.017(6) -0.007(5) 0.006(6)
C30 0.064(8) 0.093(11) 0.035(7) 0.002(7) 0.009(6) -0.004(7)
C31 0.112(15) 0.146(19) 0.090(13) 0.049(13) -0.019(11) -0.022(13)
C32 0.067(10) 0.136(16) 0.085(12) 0.041(11) 0.004(8) -0.024(10)
C33 0.054(7) 0.047(7) 0.051(7) -0.008(6) -0.002(6) 0.001(6)
C34 0.080(10) 0.058(9) 0.073(10) -0.007(7) -0.008(8) -0.014(7)
C35 0.055(8) 0.093(12) 0.073(10) 0.001(9) 0.000(7) -0.017(8)
C36 0.043(7) 0.089(11) 0.080(10) 0.001(8) 0.016(7) 0.002(7)
C37 0.058(8) 0.090(11) 0.071(10) 0.000(8) -0.007(7) -0.007(8)
C38 0.054(9) 0.110(14) 0.120(14) 0.032(11) 0.034(9) -0.015(9)
C39 0.040(6) 0.063(8) 0.047(7) -0.002(6) 0.014(5) -0.006(6)
C40 0.045(6) 0.061(8) 0.046(7) 0.001(6) 0.014(5) -0.004(6)
C41 0.059(8) 0.072(10) 0.066(9) 0.014(8) 0.019(7) 0.001(7)
C42 0.074(10) 0.114(14) 0.043(8) 0.007(9) 0.025(7) -0.004(9)
C43 0.088(11) 0.084(11) 0.056(9) -0.012(8) 0.027(8) -0.013(9)
C44 0.060(8) 0.069(9) 0.048(7) -0.004(7) 0.028(6) -0.006(7)
C45 0.057(8) 0.064(9) 0.065(9) -0.004(7) 0.006(7) -0.002(7)
C46 0.076(10) 0.059(9) 0.088(11) -0.008(8) 0.020(8) -0.010(7)
C47 0.077(11) 0.081(12) 0.166(19) -0.033(12) 0.038(11) -0.038(9)
C48 0.099(11) 0.066(9) 0.058(9) -0.004(7) 0.047(8) -0.005(8)
C49 0.119(14) 0.080(12) 0.123(15) 0.010(11) 0.085(12) 0.027(10)
C50 0.163(17) 0.083(12) 0.055(9) -0.021(8) 0.050(10) -0.029(11)
C51 0.051(8) 0.082(10) 0.075(10) -0.004(8) -0.022(7) -0.008(7)
C52 0.067(11) 0.17(2) 0.118(16) 0.010(15) -0.029(10) -0.056(12)
C53 0.059(10) 0.100(14) 0.155(19) 0.010(13) -0.002(11) -0.021(9)
C54 0.061(8) 0.056(8) 0.075(9) -0.008(7) 0.013(7) -0.009(7)
C55 0.060(4) 0.072(4) 0.071(5) -0.005(4) 0.013(4) -0.006(4)
C56 0.069(4) 0.076(4) 0.082(4) -0.003(3) 0.013(3) 0.000(3)
C57A 0.068(4) 0.073(4) 0.077(5) -0.001(4) 0.010(4) 0.003(4)
C57B 0.067(4) 0.070(4) 0.071(5) -0.002(4) 0.012(4) 0.003(4)
C58 0.063(4) 0.065(4) 0.068(4) -0.002(4) 0.009(3) 0.002(3)
C59 0.043(6) 0.062(8) 0.054(7) 0.013(6) 0.003(5) 0.016(6)
C60 0.064(4) 0.065(4) 0.064(4) 0.005(3) 0.005(3) 0.003(4)
C61A 0.062(5) 0.064(5) 0.063(5) 0.004(4) 0.006(4) -0.002(4)
C61B 0.066(6) 0.067(6) 0.065(5) 0.003(4) 0.008(4) 0.001(4)
C62 0.048(7) 0.092(11) 0.046(7) -0.003(7) 0.010(6) 0.001(7)
Ho1 0.0353(2) 0.0377(3) 0.0353(3) 0.0000(2) 0.00456(19) 0.0030(2)
Ho2 0.0333(2) 0.0386(3) 0.0319(3) -0.0004(2) 0.00194(19) 0.0018(2)
Ho3 0.0356(3) 0.0400(3) 0.0340(3) 0.0013(2) 0.0075(2) -0.0003(2)
N1 0.047(5) 0.040(5) 0.035(5) -0.002(4) 0.006(4) 0.001(4)
N2 0.041(5) 0.047(6) 0.041(5) 0.005(4) 0.003(4) 0.004(4)
N3 0.049(6) 0.055(6) 0.043(6) 0.002(5) 0.016(4) -0.007(5)
O1 0.047(4) 0.047(5) 0.055(5) -0.001(4) 0.011(4) -0.006(4)
O2 0.035(4) 0.046(5) 0.058(5) -0.014(4) 0.006(3) 0.001(3)
O3 0.038(4) 0.056(5) 0.036(4) 0.007(4) 0.009(3) 0.003(3)
Si1 0.0495(19) 0.057(2) 0.063(2) -0.0008(18) 0.0160(17) 0.0169(16)
Si2 0.0429(18) 0.063(2) 0.047(2) -0.0023(17) -0.0078(15) 0.0058(16)
Si3 0.0434(19) 0.070(2) 0.066(2) 0.001(2) 0.0158(17) -0.0077(17)
C100 0.195(9) 0.196(9) 0.196(9) -0.001(4) 0.027(5) 0.002(4)
C110 0.198(9) 0.197(9) 0.195(9) -0.002(4) 0.026(4) 0.001(4)
C120 0.180(11) 0.192(12) 0.192(9) -0.001(7) 0.019(8) 0.000(9)
C200 0.159(8) 0.158(7) 0.157(8) -0.001(4) 0.018(4) 0.003(4)
C210 0.163(7) 0.160(7) 0.161(7) -0.001(4) 0.020(4) -0.001(4)
C220 0.163(9) 0.167(10) 0.165(10) -0.001(8) 0.020(7) -0.002(7)

loop_
_atom_type_symbol
_atom_type_description
_atom_type_scat_dispersion_real
_atom_type_scat_dispersion_imag
_atom_type_scat_source
C C 0.0033 0.0016 'International Tables Vol C Tables 4.2.6.8 and 6.1.1.4'
H H 0.0000 0.0000 'International Tables Vol C Tables 4.2.6.8 and 6.1.1.4'
Ho Ho -0.2175 4.6783 'International Tables Vol C Tables 4.2.6.8 and 6.1.1.4'
N N 0.0061 0.0033 'International Tables Vol C Tables 4.2.6.8 and 6.1.1.4'
O O 0.0106 0.0060 'International Tables Vol C Tables 4.2.6.8 and 6.1.1.4'
Si Si 0.0817 0.0704 'International Tables Vol C Tables 4.2.6.8 and 6.1.1.4'

loop_
_geom_angle_atom_site_label_1
_geom_angle_atom_site_label_2
_geom_angle_atom_site_label_3
_geom_angle
_geom_angle_site_symmetry_3
Ho1 C1 Ho2 87.9(3) .
Ho1 C1 Ho3 88.2(3) .
Ho2 C1 Ho3 89.4(3) .
Ho1 C2 Ho3 75.1(2) .
Ho1 C2 Ho2 74.1(2) .
Ho3 C2 Ho2 76.2(2) .
Ho2 C3 Ho1 80.4(3) .
Ho3 C4 Ho2 83.6(3) .
C10 C9 N1 120.9(10) .
C10 C9 C14 118.3(11) .
N1 C9 C14 120.8(10) .
C11 C10 C9 119.9(12) .
C11 C10 C15 118.3(12) .
C9 C10 C15 121.8(11) .
C12 C11 C10 121.3(13) .
C13 C12 C11 118.9(13) .
C12 C13 C14 122.7(13) .
C13 C14 C9 118.8(12) .
C13 C14 C18 120.1(11) .
C9 C14 C18 121.0(11) .
C16 C15 C10 115.3(13) .
C16 C15 C17 107.8(12) .
C10 C15 C17 112.3(12) .
C14 C18 C20 110.6(11) .
C14 C18 C19 113.6(11) .
C20 C18 C19 108.8(10) .
C29 C24 N2 120.7(10) .
C29 C24 C25 118.2(11) .
N2 C24 C25 121.2(11) .
C26 C25 C24 118.6(13) .
C26 C25 C30 119.1(12) .
C24 C25 C30 122.4(11) .
C27 C26 C25 122.0(14) .
C26 C27 C28 120.1(14) .
C27 C28 C29 120.9(14) .
C28 C29 C24 120.2(12) .
C28 C29 C33 118.0(12) .
C24 C29 C33 121.8(10) .
C25 C30 C32 114.7(12) .
C25 C30 C31 113.1(12) .
C32 C30 C31 107.5(12) .
C29 C33 C34 114.3(11) .
C29 C33 C35 109.8(10) .
C34 C33 C35 109.5(11) .
C40 C39 N3 120.8(11) .
C40 C39 C44 119.4(11) .
N3 C39 C44 119.8(11) .
C41 C40 C39 119.6(12) .
C41 C40 C45 118.1(12) .
C39 C40 C45 122.3(11) .
C42 C41 C40 120.9(14) .
C43 C42 C41 119.3(14) .
C42 C43 C44 122.5(14) .
C43 C44 C39 118.3(13) .
C43 C44 C48 119.2(12) .
C39 C44 C48 122.3(12) .
C40 C45 C46 112.3(11) .
C40 C45 C47 113.1(12) .
C46 C45 C47 107.7(12) .
C44 C48 C49 110.9(12) .
C44 C48 C50 113.6(13) .
C49 C48 C50 109.3(13) .
O1 C51 C52 106.5(13) .
C53 C52 C51 107.8(13) .
C52 C53 C54 106.2(14) .
O1 C54 C53 104.9(12) .
O2 C55 C56 104.4(11) .
C55 C56 C57A 96.9(16) .
C55 C56 C57B 109.7(16) .
C58 C57A C56 102.4(19) .
C58 C57B C56 101(2) .
O2 C58 C57B 111.3(16) .
O2 C58 C57A 104.4(14) .
O3 C59 C60 106.9(10) .
C61A C60 C59 99.9(14) .
C59 C60 C61B 104.4(14) .
C60 C61A C62 102.8(17) .
C62 C61B C60 106(2) .
C61B C62 O3 107.8(16) .
O3 C62 C61A 104.7(13) .
N1 Ho1 C1 101.1(3) .
N1 Ho1 O1 100.4(3) .
C1 Ho1 O1 158.4(3) .
N1 Ho1 C3 106.8(3) .
C1 Ho1 C3 86.9(3) .
O1 Ho1 C3 86.7(3) .
N1 Ho1 C2 175.1(3) .
C1 Ho1 C2 82.6(3) .
O1 Ho1 C2 75.9(3) .
C3 Ho1 C2 76.5(3) .
N1 Ho1 Ho2 131.6(2) .
C1 Ho1 Ho2 46.5(3) .
O1 Ho1 Ho2 116.06(18) .
C3 Ho1 Ho2 49.2(2) .
C2 Ho1 Ho2 53.32(19) .
N1 Ho1 Ho3 127.8(2) .
C1 Ho1 Ho3 46.8(2) .
O1 Ho1 Ho3 117.34(18) .
C3 Ho1 Ho3 109.9(3) .
C2 Ho1 Ho3 52.8(2) .
Ho2 Ho1 Ho3 61.575(15) .
N2 Ho2 C1 102.1(3) .
N2 Ho2 O2 100.8(3) .
C1 Ho2 O2 157.1(3) .
N2 Ho2 C3 102.0(3) .
C1 Ho2 C3 87.2(4) .
O2 Ho2 C3 87.2(3) .
N2 Ho2 C4 106.5(3) .
C1 Ho2 C4 83.6(3) .
O2 Ho2 C4 90.7(3) .
C3 Ho2 C4 151.3(3) .
N2 Ho2 C2 176.2(3) .
C1 Ho2 C2 81.4(3) .
O2 Ho2 C2 75.7(3) .
C3 Ho2 C2 76.8(3) .
C4 Ho2 C2 75.0(3) .
N2 Ho2 Ho1 129.3(2) .
C1 Ho2 Ho1 45.6(2) .
O2 Ho2 Ho1 116.33(17) .
C3 Ho2 Ho1 50.4(2) .
C4 Ho2 Ho1 106.4(2) .
C2 Ho2 Ho1 52.6(2) .
N2 Ho2 Ho3 131.7(2) .
C1 Ho2 Ho3 45.7(2) .
O2 Ho2 Ho3 116.33(18) .
C3 Ho2 Ho3 109.3(2) .
C4 Ho2 Ho3 47.2(2) .
C2 Ho2 Ho3 51.9(2) .
Ho1 Ho2 Ho3 59.739(15) .
N3 Ho3 C1 102.2(3) .
N3 Ho3 O3 99.9(3) .
C1 Ho3 O3 157.9(3) .
N3 Ho3 C4 99.9(3) .
C1 Ho3 C4 84.6(4) .
O3 Ho3 C4 91.4(3) .
N3 Ho3 C5 108.3(4) .
C1 Ho3 C5 85.6(4) .
O3 Ho3 C5 87.8(3) .
C4 Ho3 C5 151.5(4) .
N3 Ho3 C2 175.0(3) .
C1 Ho3 C2 80.8(3) .
O3 Ho3 C2 77.2(2) .
C4 Ho3 C2 76.3(3) .
C5 Ho3 C2 75.8(3) .
N3 Ho3 Ho1 132.7(2) .
C1 Ho3 Ho1 45.0(2) .
O3 Ho3 Ho1 117.02(17) .
C4 Ho3 Ho1 107.3(2) .
C5 Ho3 Ho1 49.3(2) .
C2 Ho3 Ho1 52.1(2) .
N3 Ho3 Ho2 127.8(2) .
C1 Ho3 Ho2 44.8(2) .
O3 Ho3 Ho2 118.46(16) .
C4 Ho3 Ho2 49.2(2) .
C5 Ho3 Ho2 107.2(2) .
C2 Ho3 Ho2 51.90(19) .
Ho1 Ho3 Ho2 58.686(14) .
C9 N1 Si1 121.2(7) .
C9 N1 Ho1 109.7(6) .
Si1 N1 Ho1 129.0(5) .
C24 N2 Si2 121.8(7) .
C24 N2 Ho2 110.6(6) .
Si2 N2 Ho2 127.4(5) .
C39 N3 Si3 119.8(7) .
C39 N3 Ho3 112.6(7) .
Si3 N3 Ho3 127.6(5) .
C54 O1 C51 107.5(9) .
C54 O1 Ho1 122.5(7) .
C51 O1 Ho1 128.6(7) .
C58 O2 C55 106.6(9) .
C58 O2 Ho2 120.8(7) .
C55 O2 Ho2 129.5(7) .
C62 O3 C59 107.4(8) .
C62 O3 Ho3 122.7(7) .
C59 O3 Ho3 128.9(6) .
N1 Si1 C6 110.5(5) .
N1 Si1 C8 113.0(5) .
C6 Si1 C8 106.6(7) .
N1 Si1 C7 113.0(6) .
C6 Si1 C7 107.2(7) .
C8 Si1 C7 106.2(7) .
N2 Si2 C23 111.5(5) .
N2 Si2 C22 111.7(6) .
C23 Si2 C22 106.3(7) .
N2 Si2 C21 113.0(6) .
C23 Si2 C21 107.4(7) .
C22 Si2 C21 106.6(7) .
N3 Si3 C36 113.2(6) .
N3 Si3 C37 111.7(6) .
C36 Si3 C37 106.5(7) .
N3 Si3 C38 111.6(6) .
C36 Si3 C38 106.9(7) .
C37 Si3 C38 106.5(8) .
C110 C100 C100 110(3) 3_765
C100 C110 C120 106.8(9) .
C210 C200 C200 120(2) 3_675
C220 C210 C200 109.2(16) .

loop_
_geom_bond_atom_site_label_1
_geom_bond_atom_site_label_2
_geom_bond_distance
_geom_bond_site_symmetry_2
C1 Ho1 2.356(10) .
C1 Ho2 2.390(10) .
C1 Ho3 2.428(10) .
C2 Ho1 2.721(10) .
C2 Ho3 2.745(9) .
C2 Ho2 2.746(9) .
C3 Ho2 2.528(11) .
C3 Ho1 2.575(11) .
C4 Ho3 2.501(11) .
C4 Ho2 2.582(10) .
C5 Ho3 2.543(11) .
C6 Si1 1.870(14) .
C7 Si1 1.884(14) .
C8 Si1 1.882(14) .
C9 C10 1.411(15) .
C9 N1 1.413(14) .
C9 C14 1.439(16) .
C10 C11 1.400(18) .
C10 C15 1.519(17) .
C11 C12 1.39(2) .
C12 C13 1.366(19) .
C13 C14 1.392(17) .
C14 C18 1.504(17) .
C15 C16 1.507(19) .
C15 C17 1.55(2) .
C18 C20 1.538(16) .
C18 C19 1.546(16) .
C21 Si2 1.887(13) .
C22 Si2 1.865(14) .
C23 Si2 1.861(14) .
C24 C29 1.419(16) .
C24 N2 1.428(14) .
C24 C25 1.434(16) .
C25 C26 1.402(19) .
C25 C30 1.496(19) .
C26 C27 1.36(2) .
C27 C28 1.378(19) .
C28 C29 1.392(17) .
C29 C33 1.526(17) .
C30 C32 1.519(18) .
C30 C31 1.521(19) .
C33 C34 1.544(17) .
C33 C35 1.551(16) .
C36 Si3 1.866(14) .
C37 Si3 1.876(15) .
C38 Si3 1.890(13) .
C39 C40 1.409(17) .
C39 N3 1.419(14) .
C39 C44 1.423(17) .
C40 C41 1.395(17) .
C40 C45 1.520(17) .
C41 C42 1.387(19) .
C42 C43 1.37(2) .
C43 C44 1.389(19) .
C44 C48 1.504(19) .
C45 C46 1.521(18) .
C45 C47 1.538(18) .
C48 C49 1.534(19) .
C48 C50 1.55(2) .
C51 O1 1.471(14) .
C51 C52 1.475(19) .
C52 C53 1.46(2) .
C53 C54 1.510(19) .
C54 O1 1.446(14) .
C55 O2 1.465(14) .
C55 C56 1.477(18) .
C56 C57A 1.49(3) .
C56 C57B 1.55(3) .
C57A C58 1.49(3) .
C57B C58 1.47(3) .
C58 O2 1.427(15) .
C59 O3 1.463(13) .
C59 C60 1.496(16) .
C60 C61A 1.50(3) .
C60 C61B 1.57(3) .
C61A C62 1.55(3) .
C61B C62 1.41(3) .
C62 O3 1.449(13) .
Ho1 N1 2.278(9) .
Ho1 O1 2.466(7) .
Ho1 Ho2 3.2932(7) .
Ho1 Ho3 3.3294(7) .
Ho2 N2 2.266(8) .
Ho2 O2 2.459(7) .
Ho2 Ho3 3.3900(7) .
Ho3 N3 2.292(9) .
Ho3 O3 2.473(7) .
N1 Si1 1.717(9) .
N2 Si2 1.725(9) .
N3 Si3 1.722(10) .
C100 C110 1.517(10) .
C100 C100 1.56(4) 3_765
C110 C120 1.531(10) .
C200 C210 1.528(10) .
C200 C200 1.56(4) 3_675
C210 C220 1.525(10) .
